data_7101941
loop_
_publ_author_name
'Wang, Su-Na'
'Xing, Hang'
'Li, Yi-Zhi'
'Bai, Junfeng'
'Scheer, Manfred'
'Pan, Yi'
'You, Xiao-Zeng'

_publ_section_title
;
 Unprecedented interweaving of single-helical and unequal
 double-helical chains into chiral metal-organic open frameworks with
 multiwalled tubular structures.
;
_journal_issue 22
_journal_name_full 'Chemical communications (Cambridge, England)'
_journal_page_first 2293
_journal_page_last 2295
_journal_paper_doi 10.1039/b701186e
_journal_year 2007
_chemical_formula_moiety '2(C22 H28 Co N8 O8), 5(H2 O)'
_chemical_formula_sum 'C44 H66 Co2 N16 O21'
_chemical_formula_weight 1272.99
_chemical_name_systematic
;
?
;
_space_group_IT_number 179
_symmetry_cell_setting hexagonal
_symmetry_space_group_name_Hall 'P 65 2 (0 0 1)'
_symmetry_space_group_name_H-M 'P 65 2 2'
_atom_sites_solution_hydrogens geom
_atom_sites_solution_primary direct
_atom_sites_solution_secondary difmap
_audit_creation_method SHELXL-97
_cell_angle_alpha 90.00
_cell_angle_beta 90.00
_cell_angle_gamma 120.00
_cell_formula_units_Z 6
_cell_length_a 12.5764(6)
_cell_length_b 12.5764(6)
_cell_length_c 62.941(4)
_cell_measurement_reflns_used 4517
_cell_measurement_temperature 291(2)
_cell_measurement_theta_max 18.27
_cell_measurement_theta_min 2.47
_cell_volume 8621.3(8)
_computing_cell_refinement SMART
_computing_data_collection 'SMART (Bruker, 2000)'
_computing_data_reduction 'SAINT (Bruker, 2000)'
_computing_molecular_graphics SHELXTL
_computing_publication_material SHELXTL
_computing_structure_refinement SHELXTL
_computing_structure_solution 'SHELXTL (Bruker, 2000)'
_diffrn_ambient_temperature 291(2)
_diffrn_measured_fraction_theta_full 1.000
_diffrn_measured_fraction_theta_max 1.000
_diffrn_measurement_device_type 'Bruker Smart Apex CCD'
_diffrn_measurement_method 'phi and omega scans'
_diffrn_radiation_monochromator graphite
_diffrn_radiation_source 'fine-focus sealed tube'
_diffrn_radiation_type MoK\a
_diffrn_radiation_wavelength 0.71073
_diffrn_reflns_av_R_equivalents 0.0786
_diffrn_reflns_av_sigmaI/netI 0.0431
_diffrn_reflns_limit_h_max 14
_diffrn_reflns_limit_h_min -14
_diffrn_reflns_limit_k_max 10
_diffrn_reflns_limit_k_min -14
_diffrn_reflns_limit_l_max 74
_diffrn_reflns_limit_l_min -73
_diffrn_reflns_number 44051
_diffrn_reflns_theta_full 25.01
_diffrn_reflns_theta_max 25.01
_diffrn_reflns_theta_min 1.87
_exptl_absorpt_coefficient_mu 0.666
_exptl_absorpt_correction_T_max 0.8566
_exptl_absorpt_correction_T_min 0.8152
_exptl_absorpt_correction_type multi-scan
_exptl_absorpt_process_details '(SADABS; Bruker, 2000)'
_exptl_crystal_colour orange
_exptl_crystal_density_diffrn 1.471
_exptl_crystal_density_method 'not measured'
_exptl_crystal_description hexagonal
_exptl_crystal_F_000 3984
_exptl_crystal_size_max 0.32
_exptl_crystal_size_mid 0.26
_exptl_crystal_size_min 0.24
_refine_diff_density_max 0.233
_refine_diff_density_min -0.683
_refine_diff_density_rms 0.051
_refine_ls_abs_structure_details 'Flack H D (1983), Acta Cryst. A39, 876-881'
_refine_ls_abs_structure_Flack 0.04(2)
_refine_ls_extinction_method none
_refine_ls_goodness_of_fit_ref 1.019
_refine_ls_hydrogen_treatment constr
_refine_ls_matrix_type full
_refine_ls_number_parameters 372
_refine_ls_number_reflns 5066
_refine_ls_number_restraints 7
_refine_ls_restrained_S_all 1.022
_refine_ls_R_factor_all 0.0542
_refine_ls_R_factor_gt 0.0473
_refine_ls_shift/su_max 0.000
_refine_ls_shift/su_mean 0.000
_refine_ls_structure_factor_coef Fsqd
_refine_ls_weighting_details 'calc w=1/[\s^2^(Fo^2^)+(0.078P)^2^+1.9554P] where P=(Fo^2^+2Fc^2^)/3'
_refine_ls_weighting_scheme calc
_refine_ls_wR_factor_gt 0.1179
_refine_ls_wR_factor_ref 0.1205
_reflns_number_gt 4565
_reflns_number_total 5066
_reflns_threshold_expression >2sigma(I)
_cod_data_source_file b701186e.txt
_cod_data_source_block 260610a
_cod_depositor_comments
;
The following automatic conversions were performed:
'_symmetry_cell_setting' value 'Hexagonal' changed to 'hexagonal'
according to '/home/saulius/struct/CIF-dictionaries/cif_core.dic'
dictionary named 'cif_core.dic' version 2.4.1 from 2010-06-29.

Automatic conversion script
Id: cif_fix_enum 1527 2010-12-29 10:47:43Z saulius 
;
_cod_original_sg_symbol_Hall 'P 65 2 ( 0 0 1) '
_cod_original_sg_symbol_H-M 'P 65 2 2 '
_cod_database_code 7101941

loop_
_symmetry_equiv_pos_as_xyz
'x, y, z'
'-y, x-y, z+2/3'
'-x+y, -x, z+1/3'
'-x, -y, z+1/2'
'y, -x+y, z+1/6'
'x-y, x, z+5/6'
'y, x, -z+2/3'
'x-y, -y, -z'
'-x, -x+y, -z+1/3'
'-y, -x, -z+1/6'
'-x+y, y, -z+1/2'
'x, x-y, -z+5/6'

loop_
_atom_site_label
_atom_site_type_symbol
_atom_site_fract_x
_atom_site_fract_y
_atom_site_fract_z
_atom_site_U_iso_or_equiv
_atom_site_adp_type
_atom_site_occupancy
_atom_site_symmetry_multiplicity
_atom_site_calc_flag
_atom_site_refinement_flags
C1 C 0.0767(3) 0.4151(3) 0.53100(6) 0.0306(8) Uani 1 1 d .
C2 C 0.0753(3) 0.5265(4) 0.50125(5) 0.0329(8) Uani 1 1 d .
C3 C 0.0408(3) 0.5723(3) 0.53448(5) 0.0292(8) Uani 1 1 d .
C4 C 0.0702(4) 0.2838(4) 0.56027(6) 0.0381(9) Uani 1 1 d .
H4A H 0.0220 0.2020 0.5657 0.057 Uiso 1 1 d R
H4B H 0.0223 0.3240 0.5605 0.057 Uiso 1 1 d R
C5 C 0.1823(3) 0.3544(3) 0.57399(5) 0.0316(8) Uani 1 1 d .
C6 C 0.0715(4) 0.6412(4) 0.47006(6) 0.0450(10) Uani 1 1 d .
H6A H 0.0964 0.7100 0.4796 0.054 Uiso 1 1 calc R
H6B H -0.0150 0.6074 0.4669 0.054 Uiso 1 1 calc R
C7 C 0.1444(4) 0.6858(4) 0.44974(5) 0.0333(8) Uani 1 1 d .
C8 C -0.0053(4) 0.7382(4) 0.53856(7) 0.0392(9) Uani 1 1 d .
H8A H 0.0574 0.7879 0.5282 0.047 Uiso 1 1 calc R
H8B H -0.0012 0.7921 0.5499 0.047 Uiso 1 1 calc R
C9 C -0.1306(4) 0.6830(3) 0.52797(6) 0.0377(9) Uani 1 1 d .
C10 C 0.3942(4) 0.8193(4) 0.56761(6) 0.0390(9) Uani 1 1 d .
H10 H 0.4091 0.8429 0.5818 0.047 Uiso 1 1 calc R
C11 C 0.3733(4) 0.8923(4) 0.55333(7) 0.0426(10) Uani 1 1 d .
H11 H 0.3752 0.9632 0.5581 0.051 Uiso 1 1 calc R
C12 C 0.3496(4) 0.8594(4) 0.53206(6) 0.0360(9) Uani 1 1 d .
C13 C 0.3514(4) 0.7548(4) 0.52604(6) 0.0410(9) Uani 1 1 d .
H13 H 0.3380 0.7301 0.5119 0.049 Uiso 1 1 calc R
C14 C 0.3726(4) 0.6871(4) 0.54059(6) 0.0388(9) Uani 1 1 d .
H14 H 0.3727 0.6169 0.5360 0.047 Uiso 1 1 calc R
C15 C 0.3224(4) 0.9322(4) 0.51651(7) 0.0476(11) Uani 1 1 d .
H15A H 0.3098 0.9917 0.5242 0.057 Uiso 1 1 calc R
H15B H 0.2465 0.8774 0.5092 0.057 Uiso 1 1 calc R
C16 C 0.4237(4) 1.0000 0.5000 0.0422(14) Uani 1 2 d S
H16A H 0.4400 0.9414 0.4927 0.051 Uiso 1 1 d R
C17 C 0.4390(4) 0.7378(3) 0.37446(5) 0.0333(8) Uani 1 1 d .
H17 H 0.3712 0.7445 0.3706 0.040 Uiso 1 1 calc R
C18 C 0.5333(4) 0.7781(4) 0.36037(6) 0.0427(10) Uani 1 1 d .
H18 H 0.5287 0.8114 0.3475 0.051 Uiso 1 1 calc R
C19 C 0.6365(4) 0.7696(4) 0.36521(7) 0.0438(7) Uani 1 1 d .
C20 C 0.6351(4) 0.7139(5) 0.38463(7) 0.0473(10) Uani 1 1 d .
H20 H 0.7005 0.7032 0.3885 0.057 Uiso 1 1 calc R
C21 C 0.5359(4) 0.6756(4) 0.39786(6) 0.0414(10) Uani 1 1 d .
H21 H 0.5363 0.6381 0.4106 0.050 Uiso 1 1 calc R
C22 C 0.7437(4) 0.8102(4) 0.34970(7) 0.0438(7) Uani 1 1 d .
H22A H 0.7605 0.8860 0.3428 0.053 Uiso 1 1 calc R
H22B H 0.8168 0.8252 0.3574 0.053 Uiso 1 1 calc R
C23 C 0.7123(5) 0.7123(5) 0.3333 0.064(2) Uani 1 2 d S
H23A H 0.6959 0.6382 0.3406 0.077 Uiso 1 1 d R
N1 N 0.0529(3) 0.4828(3) 0.54405(5) 0.0341(7) Uani 1 1 d .
N2 N 0.0911(3) 0.4346(3) 0.50914(4) 0.0329(7) Uani 1 1 d .
N3 N 0.0486(3) 0.5979(3) 0.51328(5) 0.0349(7) Uani 1 1 d .
N4 N 0.0837(3) 0.3196(3) 0.53775(5) 0.0327(7) Uani 1 1 d .
H4C H 0.0968 0.2765 0.5286 0.039 Uiso 1 1 calc R
N5 N 0.0896(3) 0.5473(3) 0.48047(4) 0.0428(8) Uani 1 1 d .
H5A H 0.1103 0.5038 0.4728 0.051 Uiso 1 1 calc R
N6 N 0.0218(3) 0.6471(3) 0.54720(5) 0.0379(8) Uani 1 1 d .
H6C H 0.0258 0.6409 0.5607 0.046 Uiso 1 1 calc R
N7 N 0.3937(3) 0.7172(3) 0.56165(5) 0.0298(7) Uani 1 1 d .
N8 N 0.4373(3) 0.6886(3) 0.39365(4) 0.0284(7) Uani 1 1 d .
Co1 Co 0.40575(3) 0.59425(3) 0.5833 0.02675(17) Uani 1 2 d S
Co2 Co 0.30362(6) 0.65181(3) 0.4167 0.02594(17) Uani 1 2 d S
O1 O 0.2672(2) 0.4517(2) 0.56650(4) 0.0339(6) Uani 1 1 d .
O2 O 0.1794(3) 0.3096(3) 0.59185(4) 0.0516(8) Uani 1 1 d D
O3 O 0.1710(2) 0.6140(2) 0.43995(3) 0.0311(5) Uani 1 1 d .
O4 O 0.1721(4) 0.7929(3) 0.44338(5) 0.0620(10) Uani 1 1 d .
O5 O -0.1430(3) 0.7318(3) 0.51154(5) 0.0554(9) Uani 1 1 d .
H5 H -0.2145 0.6932 0.5075 0.066 Uiso 1 1 calc R
O6 O -0.2174(3) 0.5888(3) 0.53683(5) 0.0492(8) Uani 1 1 d .
O1W O 0.5348(3) 0.5948(3) 0.56238(4) 0.0369(6) Uani 1 1 d .
H1WA H 0.5307 0.5261 0.5644 0.044 Uiso 1 1 d R
H1WB H 0.6089 0.6510 0.5642 0.044 Uiso 1 1 d R
O2W O 0.2967(3) 0.8076(2) 0.40854(4) 0.0377(6) Uani 1 1 d .
H2WA H 0.2690 0.8297 0.4189 0.045 Uiso 1 1 d R
H2WB H 0.2414 0.7835 0.3990 0.045 Uiso 1 1 d R
O3W O 0.0827(9) 1.0000 0.5000 0.201(6) Uani 1 2 d S
H3WA H 0.0207 0.9565 0.4922 0.241 Uiso 1 1 d RD
O4W O 0.0375(6) 0.9043(6) 0.46151(9) 0.168(3) Uani 1 1 d D
H4WA H 0.0757 0.8695 0.4568 0.201 Uiso 1 1 d R
H4WB H 0.0855 0.9802 0.4591 0.201 Uiso 1 1 d RD
O5W O 0.0631(5) 0.0575(5) 0.60166(6) 0.182(3) Uani 1 1 d D
H5WA H 0.0802 0.1218 0.5946 0.219 Uiso 1 1 d R
H5WB H -0.0146 0.0142 0.6008 0.219 Uiso 1 1 d RD

loop_
_atom_site_aniso_label
_atom_site_aniso_U_11
_atom_site_aniso_U_22
_atom_site_aniso_U_33
_atom_site_aniso_U_23
_atom_site_aniso_U_13
_atom_site_aniso_U_12
C1 0.0275(19) 0.034(2) 0.0330(19) -0.0068(16) -0.0094(14) 0.0171(17)
C2 0.0311(18) 0.048(2) 0.0219(16) 0.0007(16) 0.0018(14) 0.0214(18)
C3 0.0233(18) 0.036(2) 0.0270(17) -0.0045(15) -0.0009(14) 0.0141(16)
C4 0.044(2) 0.042(2) 0.0315(19) 0.0101(17) 0.0008(17) 0.024(2)
C5 0.0249(19) 0.0374(18) 0.0304(18) 0.0051(15) -0.0020(15) 0.0140(17)
C6 0.066(3) 0.058(3) 0.0240(18) 0.0028(18) 0.0067(18) 0.041(3)
C7 0.038(2) 0.035(2) 0.0235(17) -0.0017(15) -0.0041(15) 0.0164(18)
C8 0.034(2) 0.043(2) 0.042(2) -0.0059(18) 0.0017(17) 0.0199(19)
C9 0.045(2) 0.031(2) 0.040(2) -0.0021(16) 0.0017(18) 0.0205(19)
C10 0.053(3) 0.038(2) 0.0291(17) 0.0033(16) 0.0077(17) 0.025(2)
C11 0.058(3) 0.029(2) 0.046(2) 0.0019(17) 0.0067(19) 0.026(2)
C12 0.0270(18) 0.039(2) 0.041(2) 0.0175(18) 0.0103(17) 0.0156(17)
C13 0.045(2) 0.055(3) 0.0233(18) 0.0080(17) 0.0024(16) 0.025(2)
C14 0.053(2) 0.033(2) 0.0316(18) 0.0061(15) 0.0088(16) 0.0225(18)
C15 0.043(2) 0.053(3) 0.051(3) 0.031(2) 0.0122(19) 0.027(2)
C16 0.030(2) 0.051(3) 0.053(3) 0.033(3) 0.0166(14) 0.0253(17)
C17 0.042(2) 0.039(2) 0.0252(17) 0.0024(15) 0.0038(15) 0.0244(19)
C18 0.056(2) 0.055(3) 0.0213(17) 0.0108(17) 0.0170(17) 0.030(2)
C19 0.0376(16) 0.0341(16) 0.0518(18) -0.0142(13) 0.0114(14) 0.0119(13)
C20 0.036(2) 0.057(3) 0.051(3) -0.001(2) -0.0011(19) 0.025(2)
C21 0.035(2) 0.051(3) 0.0325(19) 0.0054(17) -0.0018(17) 0.0172(19)
C22 0.0376(16) 0.0341(16) 0.0518(18) -0.0142(13) 0.0114(14) 0.0119(13)
C23 0.050(3) 0.050(3) 0.067(4) -0.024(2) 0.024(2) 0.005(3)
N1 0.0304(16) 0.0460(19) 0.0285(15) 0.0057(14) 0.0050(13) 0.0212(15)
N2 0.0442(19) 0.0420(18) 0.0213(14) 0.0064(13) 0.0035(13) 0.0281(16)
N3 0.0436(19) 0.0428(19) 0.0273(15) 0.0037(14) 0.0019(14) 0.0284(17)
N4 0.0280(17) 0.0374(18) 0.0283(15) -0.0050(13) -0.0022(12) 0.0130(14)
N5 0.072(2) 0.053(2) 0.0191(13) 0.0071(14) 0.0099(15) 0.042(2)
N6 0.049(2) 0.057(2) 0.0178(14) -0.0017(14) 0.0018(13) 0.0338(18)
N7 0.0286(14) 0.0261(15) 0.0311(15) 0.0020(12) 0.0022(12) 0.0109(13)
N8 0.0326(16) 0.0421(17) 0.0178(13) 0.0055(12) 0.0041(12) 0.0241(14)
Co1 0.0298(3) 0.0298(3) 0.0226(3) 0.0024(2) 0.0024(2) 0.0164(3)
Co2 0.0262(3) 0.0304(3) 0.0198(3) 0.0035(2) 0.000 0.01308(16)
O1 0.0341(15) 0.0290(13) 0.0312(13) 0.0055(11) 0.0023(11) 0.0102(11)
O2 0.0382(17) 0.0577(19) 0.0381(15) 0.0190(14) -0.0021(12) 0.0083(15)
O3 0.0353(14) 0.0315(13) 0.0240(11) 0.0003(10) 0.0014(10) 0.0148(11)
O4 0.103(3) 0.0427(18) 0.0495(17) 0.0115(15) 0.0293(19) 0.044(2)
O5 0.058(2) 0.0508(18) 0.0477(17) 0.0165(14) -0.0137(15) 0.0202(16)
O6 0.0278(15) 0.0459(16) 0.0518(16) 0.0159(14) -0.0016(13) 0.0019(13)
O1W 0.0387(15) 0.0338(14) 0.0381(14) 0.0011(12) 0.0071(12) 0.0181(12)
O2W 0.0500(16) 0.0421(15) 0.0242(12) -0.0011(11) -0.0038(12) 0.0253(14)
O3W 0.194(7) 0.330(18) 0.125(8) 0.018(9) 0.009(5) 0.165(9)
O4W 0.155(6) 0.133(6) 0.255(8) -0.079(6) -0.085(6) 0.102(5)
O5W 0.098(4) 0.117(5) 0.300(9) 0.088(6) -0.031(5) 0.030(4)

loop_
_atom_type_symbol
_atom_type_description
_atom_type_scat_dispersion_real
_atom_type_scat_dispersion_imag
_atom_type_scat_source
C C 0.0033 0.0016 'International Tables Vol C Tables 4.2.6.8 and 6.1.1.4'
H H 0.0000 0.0000 'International Tables Vol C Tables 4.2.6.8 and 6.1.1.4'
N N 0.0061 0.0033 'International Tables Vol C Tables 4.2.6.8 and 6.1.1.4'
O O 0.0106 0.0060 'International Tables Vol C Tables 4.2.6.8 and 6.1.1.4'
Co Co 0.3494 0.9721 'International Tables Vol C Tables 4.2.6.8 and 6.1.1.4'

loop_
_geom_angle_atom_site_label_1
_geom_angle_atom_site_label_2
_geom_angle_atom_site_label_3
_geom_angle
_geom_angle_site_symmetry_1
_geom_angle_site_symmetry_3
N4 C1 N1 121.8(3) . .
N4 C1 N2 114.6(3) . .
N1 C1 N2 123.5(3) . .
N5 C2 N3 118.7(4) . .
N5 C2 N2 117.6(3) . .
N3 C2 N2 123.7(3) . .
N6 C3 N1 116.8(3) . .
N6 C3 N3 115.8(3) . .
N1 C3 N3 127.4(3) . .
N4 C4 C5 116.2(3) . .
N4 C4 H4A 126.0 . .
C5 C4 H4A 109.2 . .
N4 C4 H4B 81.9 . .
C5 C4 H4B 109.3 . .
H4A C4 H4B 109.5 . .
O1 C5 O2 126.9(3) . .
O1 C5 C4 116.8(3) . .
O2 C5 C4 116.2(3) . .
N5 C6 C7 111.6(3) . .
N5 C6 H6A 109.3 . .
C7 C6 H6A 109.3 . .
N5 C6 H6B 109.3 . .
C7 C6 H6B 109.3 . .
H6A C6 H6B 108.0 . .
O3 C7 O4 124.7(3) . .
O3 C7 C6 118.4(3) . .
O4 C7 C6 116.9(3) . .
N6 C8 C9 113.6(3) . .
N6 C8 H8A 108.8 . .
C9 C8 H8A 108.8 . .
N6 C8 H8B 108.8 . .
C9 C8 H8B 108.8 . .
H8A C8 H8B 107.7 . .
O5 C9 O6 124.1(4) . .
O5 C9 C8 119.5(4) . .
O6 C9 C8 116.4(4) . .
N7 C10 C11 122.6(3) . .
N7 C10 H10 118.7 . .
C11 C10 H10 118.7 . .
C12 C11 C10 120.4(4) . .
C12 C11 H11 119.8 . .
C10 C11 H11 119.8 . .
C13 C12 C11 116.5(3) . .
C13 C12 C15 121.5(4) . .
C11 C12 C15 122.0(4) . .
C14 C13 C12 120.8(4) . .
C14 C13 H13 119.6 . .
C12 C13 H13 119.6 . .
C13 C14 N7 123.3(4) . .
C13 C14 H14 118.3 . .
N7 C14 H14 118.3 . .
C12 C15 C16 113.9(3) . .
C12 C15 H15A 108.8 . .
C16 C15 H15A 108.8 . .
C12 C15 H15B 108.8 . .
C16 C15 H15B 108.8 . .
H15A C15 H15B 107.7 . .
C15 C16 C15 112.8(5) 8_676 .
C15 C16 H16A 108.9 8_676 .
C15 C16 H16A 109.2 . .
N8 C17 C18 124.4(4) . .
N8 C17 H17 117.8 . .
C18 C17 H17 117.8 . .
C17 C18 C19 120.2(4) . .
C17 C18 H18 119.9 . .
C19 C18 H18 119.9 . .
C18 C19 C20 116.7(4) . .
C18 C19 C22 122.4(4) . .
C20 C19 C22 120.8(4) . .
C21 C20 C19 119.2(4) . .
C21 C20 H20 120.4 . .
C19 C20 H20 120.4 . .
N8 C21 C20 124.3(4) . .
N8 C21 H21 117.8 . .
C20 C21 H21 117.8 . .
C23 C22 C19 109.8(4) . .
C23 C22 H22A 109.7 . .
C19 C22 H22A 109.7 . .
C23 C22 H22B 109.7 . .
C19 C22 H22B 109.7 . .
H22A C22 H22B 108.2 . .
C22 C23 C22 114.3(5) 7 .
C22 C23 H23A 109.4 7 .
C22 C23 H23A 107.9 . .
C1 N1 C3 114.6(3) . .
C2 N2 C1 116.6(3) . .
C2 N3 C3 114.1(3) . .
C1 N4 C4 122.6(3) . .
C1 N4 H4C 118.7 . .
C4 N4 H4C 118.7 . .
C2 N5 C6 122.6(3) . .
C2 N5 H5A 118.7 . .
C6 N5 H5A 118.7 . .
C3 N6 C8 121.5(3) . .
C3 N6 H6C 119.3 . .
C8 N6 H6C 119.3 . .
C10 N7 C14 116.5(3) . .
C10 N7 Co1 123.5(2) . .
C14 N7 Co1 119.7(2) . .
C17 N8 C21 115.1(3) . .
C17 N8 Co2 123.3(2) . .
C21 N8 Co2 121.4(2) . .
O1 Co1 O1 177.59(16) . 10_666
O1 Co1 O1W 89.77(10) . .
O1 Co1 O1W 88.62(11) 10_666 .
O1 Co1 O1W 88.62(11) . 10_666
O1 Co1 O1W 89.77(10) 10_666 10_666
O1W Co1 O1W 95.88(15) . 10_666
O1 Co1 N7 88.05(11) . .
O1 Co1 N7 93.62(11) 10_666 .
O1W Co1 N7 85.97(11) . .
O1W Co1 N7 176.18(12) 10_666 .
O1 Co1 N7 93.62(11) . 10_666
O1 Co1 N7 88.05(11) 10_666 10_666
O1W Co1 N7 176.18(12) . 10_666
O1W Co1 N7 85.97(11) 10_666 10_666
N7 Co1 N7 92.39(16) . 10_666
O2W Co2 O2W 175.82(17) . 12_565
O2W Co2 N8 91.27(11) . 12_565
O2W Co2 N8 91.64(11) 12_565 12_565
O2W Co2 N8 91.64(11) . .
O2W Co2 N8 91.27(11) 12_565 .
N8 Co2 N8 91.62(16) 12_565 .
O2W Co2 O3 88.97(10) . .
O2W Co2 O3 88.14(10) 12_565 .
N8 Co2 O3 87.95(10) 12_565 .
N8 Co2 O3 179.26(11) . .
O2W Co2 O3 88.14(10) . 12_565
O2W Co2 O3 88.97(11) 12_565 12_565
N8 Co2 O3 179.26(11) 12_565 12_565
N8 Co2 O3 87.95(10) . 12_565
O3 Co2 O3 92.50(14) . 12_565
C5 O1 Co1 126.6(2) . .
C7 O3 Co2 130.1(2) . .
C7 O4 O4W 117.9(3) . .
C9 O5 H5 109.5 . .
Co1 O1W H1WA 104.4 . .
Co1 O1W H1WB 116.4 . .
H1WA O1W H1WB 107.9 . .
Co2 O2W H2WA 109.8 . .
Co2 O2W H2WB 104.5 . .
H2WA O2W H2WB 105.2 . .
O3W O4W O4 122.3(3) . .
O3W O4W H4WA 120.6 . .
O3W O4W H4WB 77.2 . .
O4 O4W H4WB 102.4 . .
H4WA O4W H4WB 104.5 . .
H5WA O5W H5WB 103.8 . .

loop_
_geom_bond_atom_site_label_1
_geom_bond_atom_site_label_2
_geom_bond_distance
_geom_bond_site_symmetry_2
C1 N4 1.318(5) .
C1 N1 1.321(5) .
C1 N2 1.394(5) .
C2 N5 1.328(4) .
C2 N3 1.338(5) .
C2 N2 1.362(5) .
C3 N6 1.344(5) .
C3 N1 1.351(5) .
C3 N3 1.364(4) .
C4 N4 1.471(5) .
C4 C5 1.506(5) .
C4 H4A 0.9600 .
C4 H4B 0.9600 .
C5 O1 1.246(4) .
C5 O2 1.250(4) .
C6 N5 1.465(5) .
C6 C7 1.509(5) .
C6 H6A 0.9700 .
C6 H6B 0.9700 .
C7 O3 1.267(4) .
C7 O4 1.275(5) .
C8 N6 1.455(5) .
C8 C9 1.522(6) .
C8 H8A 0.9700 .
C8 H8B 0.9700 .
C9 O5 1.252(5) .
C9 O6 1.270(5) .
C10 N7 1.335(5) .
C10 C11 1.401(6) .
C10 H10 0.9300 .
C11 C12 1.389(6) .
C11 H11 0.9300 .
C12 C13 1.380(6) .
C12 C15 1.492(5) .
C13 C14 1.364(6) .
C13 H13 0.9300 .
C14 N7 1.368(5) .
C14 H14 0.9300 .
C15 C16 1.531(5) .
C15 H15A 0.9700 .
C15 H15B 0.9700 .
C16 C15 1.531(5) 8_676
C16 H16A 0.9725 .
C17 N8 1.352(4) .
C17 C18 1.360(5) .
C17 H17 0.9300 .
C18 C19 1.389(6) .
C18 H18 0.9300 .
C19 C20 1.404(6) .
C19 C22 1.530(5) .
C20 C21 1.371(6) .
C20 H20 0.9300 .
C21 N8 1.356(5) .
C21 H21 0.9300 .
C22 C23 1.499(5) .
C22 H22A 0.9700 .
C22 H22B 0.9700 .
C23 C22 1.499(5) 7
C23 H23A 0.9649 .
N4 H4C 0.8600 .
N5 H5A 0.8600 .
N6 H6C 0.8600 .
N7 Co1 2.124(3) .
N8 Co2 2.088(3) .
Co1 O1 2.062(3) .
Co1 O1 2.062(3) 10_666
Co1 O1W 2.089(3) .
Co1 O1W 2.089(3) 10_666
Co1 N7 2.124(3) 10_666
Co2 O2W 2.068(3) .
Co2 O2W 2.068(3) 12_565
Co2 N8 2.088(3) 12_565
Co2 O3 2.089(2) .
Co2 O3 2.089(2) 12_565
O4 O4W 2.916(6) .
O5 H5 0.8200 .
O1W H1WA 0.8501 .
O1W H1WB 0.8501 .
O2W H2WA 0.8501 .
O2W H2WB 0.8500 .
O3W O4W 2.638(5) .
O3W H3WA 0.8500 .
O4W H4WA 0.8500 .
O4W H4WB 0.8500 .
O5W H5WA 0.8500 .
O5W H5WB 0.8500 .

loop_
_geom_hbond_atom_site_label_D
_geom_hbond_atom_site_label_H
_geom_hbond_atom_site_label_A
_geom_hbond_distance_DH
_geom_hbond_distance_HA
_geom_hbond_distance_DA
_geom_hbond_angle_DHA
_geom_hbond_site_symmetry_A
O5W H5WB O4W 0.85 2.36 2.781(7) 111.2 5_445
O5W H5WA O2 0.85 2.05 2.816(6) 148.9 .
O4W H4WB O5W 0.85 2.33 2.781(7) 113.2 6_564
O4W H4WA O4 0.85 2.07 2.916(6) 175.9 .
O3W H3WA O4W 0.85 2.08 2.638(5) 122.3 .
O2W H2WB O6 0.85 1.91 2.683(4) 150.4 6_664
O2W H2WA O4 0.85 1.87 2.648(4) 150.9 .
O1W H1WB O2 0.85 1.96 2.636(4) 135.1 10_666
O1W H1WA O3 0.85 1.97 2.781(4) 159.6 8_666
O5 H5 N2 0.82 1.93 2.675(4) 151.5 8_566
N5 H5A O6 0.86 2.01 2.841(4) 161.4 8_666
N4 H4C O5 0.86 2.56 3.264(4) 139.4 8_666
